data_7004358
loop_
_publ_author_name
'Dixon, Isabelle M.'
'Lebon, Emilie'
'Loustau, Gilles'
'Sutra, Pierre'
'Vendier, Laure'
'Igau, Alain'
'Juris, Alberto'

_publ_section_title
;
 Broad HOMO--LUMO gap tuning through the coordination of a single
 phosphine, aminophosphine or phosphite onto a Ru(tpy)(bpy)2+ core
;
_journal_issue 41
_journal_name_full 'Dalton Transactions'
_journal_page_first 5627
_journal_page_last 5635
_journal_paper_doi 10.1039/b806325g
_journal_year 2008
_chemical_compound_source 'synthesis as described'
_chemical_formula_moiety 'C16 H17 B1 N1 P'
_chemical_formula_sum 'C16 H17 B N P'
_chemical_formula_weight 265.09
_chemical_name_systematic
;
?
;
_space_group_IT_number 2
_symmetry_cell_setting triclinic
_symmetry_Int_Tables_number 2
_symmetry_space_group_name_Hall '-P 1'
_symmetry_space_group_name_H-M 'P -1'
_atom_sites_solution_hydrogens geom
_atom_sites_solution_primary direct
_atom_sites_solution_secondary difmap
_cell_angle_alpha 90.182(15)
_cell_angle_beta 99.474(16)
_cell_angle_gamma 103.301(18)
_cell_formula_units_Z 4
_cell_length_a 9.503(2)
_cell_length_b 10.494(2)
_cell_length_c 15.347(3)
_cell_measurement_reflns_used 1329
_cell_measurement_temperature 150
_cell_measurement_theta_max 32.1287
_cell_measurement_theta_min 2.8078
_cell_measurement_wavelength 0.71073
_cell_volume 1467.8(5)
_computing_cell_refinement 'CrysAlis RED, Oxford Diffraction Ltd.'
_computing_data_collection 'CrysAlis CCD, Oxford Diffraction Ltd.'
_computing_data_reduction 'CrysAlis RED, Oxford Diffraction Ltd.'
_computing_molecular_graphics 'Ortep-3 for Windows (Farrugia, 1997)'
_computing_publication_material 'WinGX publication routines (Farrugia, 1999)'
_computing_structure_refinement 'SHELXL-97 (Sheldrick, 1997)'
_computing_structure_solution 'SIR92 (Giacovazzo et al, 1993)'
_diffrn_ambient_temperature 180
_diffrn_measured_fraction_theta_full 0.997
_diffrn_measured_fraction_theta_max 0.997
_diffrn_measurement_device_type 'Oxford-Diffraction XCALIBUR'
_diffrn_measurement_method \w-\f
_diffrn_radiation_monochromator graphite
_diffrn_radiation_source 'fine-focus sealed tube'
_diffrn_radiation_type MoK\a
_diffrn_radiation_wavelength 0.71073
_diffrn_reflns_av_R_equivalents 0.075
_diffrn_reflns_av_unetI/netI 0.1415
_diffrn_reflns_limit_h_max 11
_diffrn_reflns_limit_h_min -11
_diffrn_reflns_limit_k_max 12
_diffrn_reflns_limit_k_min -12
_diffrn_reflns_limit_l_max 18
_diffrn_reflns_limit_l_min -18
_diffrn_reflns_number 10776
_diffrn_reflns_theta_full 25.68
_diffrn_reflns_theta_max 25.68
_diffrn_reflns_theta_min 3.08
_diffrn_standards_decay_% 0
_diffrn_standards_interval_count 0
_diffrn_standards_interval_time 0
_diffrn_standards_number 0
_exptl_absorpt_coefficient_mu 0.172
_exptl_absorpt_correction_T_max 0.986
_exptl_absorpt_correction_T_min 0.975
_exptl_absorpt_correction_type refdelf
_exptl_absorpt_process_details
;
(See: Walker, N. & Stuart, D. (1983) Acta Cryst. A39, 158-166)
;
_exptl_crystal_colour colourless
_exptl_crystal_density_diffrn 1.2
_exptl_crystal_density_method 'not measured'
_exptl_crystal_description planar
_exptl_crystal_F_000 560
_exptl_crystal_size_max 0.15
_exptl_crystal_size_mid 0.1
_exptl_crystal_size_min 0.07
_refine_diff_density_max 0.895
_refine_diff_density_min -0.387
_refine_diff_density_rms 0.066
_refine_ls_extinction_method none
_refine_ls_goodness_of_fit_ref 0.915
_refine_ls_hydrogen_treatment constr
_refine_ls_matrix_type full
_refine_ls_number_parameters 345
_refine_ls_number_reflns 5575
_refine_ls_number_restraints 2
_refine_ls_restrained_S_all 0.926
_refine_ls_R_factor_all 0.1416
_refine_ls_R_factor_gt 0.0661
_refine_ls_shift/su_max 0
_refine_ls_shift/su_mean 0
_refine_ls_structure_factor_coef Fsqd
_refine_ls_weighting_details 'calc w=1/[\s^2^(Fo^2^)+(0.0743P)^2^+0.0000P] where P=(Fo^2^+2Fc^2^)/3'
_refine_ls_weighting_scheme calc
_refine_ls_wR_factor_gt 0.1447
_refine_ls_wR_factor_ref 0.1771
_reflns_number_gt 2608
_reflns_number_total 5575
_reflns_threshold_expression >2\s(I)
_cod_data_source_file b806325g.txt
_cod_data_source_block (1.BH3)
_cod_original_cell_volume 1467.7(5)
_cod_database_code 7004358

loop_
_symmetry_equiv_pos_as_xyz
'x, y, z'
'-x, -y, -z'

loop_
_atom_site_label
_atom_site_type_symbol
_atom_site_fract_x
_atom_site_fract_y
_atom_site_fract_z
_atom_site_U_iso_or_equiv
_atom_site_adp_type
_atom_site_occupancy
_atom_site_symmetry_multiplicity
_atom_site_calc_flag
_atom_site_refinement_flags
_atom_site_disorder_assembly
_atom_site_disorder_group
C1 C 0.1392(4) 0.0361(5) 0.3061(3) 0.0407(12) Uani 1 1 d . . .
H1 H 0.0616 0.0487 0.3324 0.049 Uiso 1 1 calc R . .
C2 C 0.1328(6) -0.0673(5) 0.2425(4) 0.085(2) Uani 1 1 d D . .
H2 H 0.0518 -0.1339 0.2197 0.102 Uiso 1 1 calc R . .
C3 C 0.2861(7) -0.0444(5) 0.2205(3) 0.0617(16) Uani 1 1 d D . .
H3 H 0.319 -0.0942 0.1815 0.074 Uiso 1 1 calc R . .
C4 C 0.3679(5) 0.0671(4) 0.2713(3) 0.0341(10) Uani 1 1 d . . .
H4 H 0.4667 0.1042 0.2712 0.041 Uiso 1 1 calc R . .
C5 C 0.5177(4) 0.2600(4) 0.4389(2) 0.0243(9) Uani 1 1 d . . .
C6 C 0.5410(5) 0.1722(4) 0.5039(3) 0.0353(11) Uani 1 1 d . . .
H6 H 0.4616 0.1145 0.5213 0.042 Uiso 1 1 calc R . .
C7 C 0.6820(5) 0.1705(5) 0.5428(3) 0.0405(11) Uani 1 1 d . . .
H7 H 0.6967 0.1112 0.5864 0.049 Uiso 1 1 calc R . .
C8 C 0.8001(5) 0.2541(5) 0.5186(3) 0.0476(13) Uani 1 1 d . . .
H8 H 0.8947 0.2507 0.5445 0.057 Uiso 1 1 calc R . .
C9 C 0.7789(5) 0.3409(5) 0.4573(3) 0.0454(12) Uani 1 1 d . . .
H9 H 0.8597 0.3994 0.4421 0.054 Uiso 1 1 calc R . .
C10 C 0.6391(4) 0.3457(4) 0.4159(3) 0.0339(10) Uani 1 1 d . . .
H10 H 0.6269 0.4063 0.3729 0.041 Uiso 1 1 calc R . .
C11 C 0.3428(4) 0.3864(4) 0.3136(2) 0.0230(9) Uani 1 1 d D . .
C12 C 0.3623(5) 0.5133(4) 0.3456(3) 0.0395(11) Uani 1 1 d . . .
H12 H 0.3694 0.5318 0.4057 0.047 Uiso 1 1 calc R . .
C13 C 0.3710(5) 0.6108(5) 0.2871(3) 0.0444(12) Uani 1 1 d . . .
H13 H 0.3871 0.6968 0.3086 0.053 Uiso 1 1 calc R . .
C14 C 0.3572(6) 0.5877(6) 0.2000(4) 0.0606(15) Uani 1 1 d . . .
H14 H 0.3601 0.6565 0.1618 0.073 Uiso 1 1 calc R . .
C15 C 0.3399(5) 0.4696(5) 0.1692(4) 0.0547(15) Uani 1 1 d . . .
H15 H 0.3315 0.4538 0.1087 0.066 Uiso 1 1 calc R . .
C16 C 0.3338(4) 0.3689(4) 0.2234(3) 0.0322(10) Uani 1 1 d D . .
H16 H 0.3233 0.285 0.1996 0.039 Uiso 1 1 calc R . .
C17 C 0.7313(5) 0.4673(4) 0.2003(3) 0.0365(11) Uani 1 1 d . . .
H17 H 0.6328 0.458 0.1764 0.044 Uiso 1 1 calc R . .
C18 C 0.8191(7) 0.5656(5) 0.2644(4) 0.0677(19) Uani 1 1 d . . .
H18 H 0.7886 0.6328 0.2901 0.081 Uiso 1 1 calc R . .
C19 C 0.9671(5) 0.5397(4) 0.2817(3) 0.0429(12) Uani 1 1 d . . .
H19 H 1.0482 0.5867 0.3205 0.052 Uiso 1 1 calc R . .
C20 C 0.9608(4) 0.4335(4) 0.2296(3) 0.0355(11) Uani 1 1 d . . .
H20 H 1.0396 0.3958 0.2271 0.043 Uiso 1 1 calc R . .
C21 C 0.9138(4) 0.2430(4) 0.0592(2) 0.0256(9) Uani 1 1 d . . .
C22 C 0.9402(5) 0.3260(4) -0.0092(3) 0.0405(12) Uani 1 1 d . . .
H22 H 0.879 0.382 -0.0273 0.049 Uiso 1 1 calc R . .
C23 C 1.0594(6) 0.3242(5) -0.0503(3) 0.0521(14) Uani 1 1 d . . .
H23 H 1.0783 0.3808 -0.0957 0.062 Uiso 1 1 calc R . .
C24 C 1.1480(5) 0.2431(5) -0.0264(3) 0.0486(13) Uani 1 1 d . . .
H24 H 1.2278 0.2442 -0.0545 0.058 Uiso 1 1 calc R . .
C25 C 1.1207(5) 0.1610(5) 0.0381(3) 0.0445(12) Uani 1 1 d . . .
H25 H 1.1807 0.1032 0.0537 0.053 Uiso 1 1 calc R . .
C26 C 1.0048(4) 0.1601(4) 0.0824(3) 0.0332(10) Uani 1 1 d . . .
H26 H 0.9886 0.1032 0.128 0.04 Uiso 1 1 calc R . .
C27 C 0.7431(4) 0.1162(4) 0.1855(3) 0.0236(9) Uani 1 1 d . . .
C28 C 0.6802(5) -0.0083(4) 0.1493(3) 0.0391(11) Uani 1 1 d . . .
H28 H 0.6501 -0.0212 0.0884 0.047 Uiso 1 1 calc R . .
C29 C 0.6619(5) -0.1136(5) 0.2030(3) 0.0478(13) Uani 1 1 d . . .
H29 H 0.6212 -0.1975 0.1779 0.057 Uiso 1 1 calc R . .
C30 C 0.7021(5) -0.0969(5) 0.2915(4) 0.0483(13) Uani 1 1 d . . .
H30 H 0.688 -0.1688 0.3271 0.058 Uiso 1 1 calc R . .
C31 C 0.7627(5) 0.0240(5) 0.3284(3) 0.0411(12) Uani 1 1 d . . .
H31 H 0.7904 0.0352 0.3894 0.049 Uiso 1 1 calc R . .
C32 C 0.7837(4) 0.1305(4) 0.2767(3) 0.0279(10) Uani 1 1 d . . .
H32 H 0.8258 0.2134 0.3031 0.034 Uiso 1 1 calc R . .
N1 N 0.2819(4) 0.1142(3) 0.3215(2) 0.0348(9) Uani 1 1 d . . .
N2 N 0.8223(3) 0.3886(3) 0.1809(2) 0.0299(8) Uani 1 1 d . . .
P1 P 0.33286(12) 0.25628(11) 0.38786(7) 0.0286(3) Uani 1 1 d . . .
P2 P 0.76150(11) 0.25013(11) 0.11335(7) 0.0277(3) Uani 1 1 d . . .
B1 B 0.2031(6) 0.2615(6) 0.4698(4) 0.0481(15) Uani 1 1 d . . .
H1A H 0.1092 0.268 0.4382 0.072 Uiso 1 1 calc R . .
H1B H 0.243 0.3362 0.51 0.072 Uiso 1 1 calc R . .
H1C H 0.1919 0.183 0.5025 0.072 Uiso 1 1 calc R . .
B2 B 0.5861(6) 0.2525(6) 0.0345(4) 0.0511(16) Uani 1 1 d . . .
H2A H 0.5069 0.245 0.0671 0.077 Uiso 1 1 calc R . .
H2B H 0.564 0.1803 -0.008 0.077 Uiso 1 1 calc R . .
H2C H 0.5986 0.3333 0.0044 0.077 Uiso 1 1 calc R . .

loop_
_atom_site_aniso_label
_atom_site_aniso_U_11
_atom_site_aniso_U_22
_atom_site_aniso_U_33
_atom_site_aniso_U_23
_atom_site_aniso_U_13
_atom_site_aniso_U_12
C1 0.019(2) 0.044(3) 0.053(3) 0.017(3) -0.002(2) 0.001(2)
C2 0.085(5) 0.038(4) 0.086(5) 0.028(3) -0.062(4) -0.022(3)
C3 0.110(5) 0.046(3) 0.037(3) -0.002(3) -0.001(3) 0.045(3)
C4 0.031(3) 0.035(3) 0.038(3) -0.001(2) 0.008(2) 0.011(2)
C5 0.029(2) 0.021(2) 0.022(2) -0.0008(18) 0.0042(17) 0.0063(18)
C6 0.037(3) 0.031(3) 0.039(3) 0.006(2) 0.006(2) 0.010(2)
C7 0.044(3) 0.042(3) 0.034(3) -0.002(2) -0.003(2) 0.013(2)
C8 0.044(3) 0.060(4) 0.041(3) -0.011(3) -0.002(2) 0.022(3)
C9 0.041(3) 0.057(3) 0.039(3) -0.009(3) 0.006(2) 0.013(2)
C10 0.037(3) 0.043(3) 0.022(2) 0.001(2) 0.0040(19) 0.011(2)
C11 0.024(2) 0.024(2) 0.022(2) 0.0047(18) 0.0037(16) 0.0097(17)
C12 0.055(3) 0.036(3) 0.028(3) 0.001(2) 0.007(2) 0.012(2)
C13 0.069(3) 0.038(3) 0.034(3) 0.005(2) 0.014(2) 0.025(2)
C14 0.058(4) 0.067(4) 0.057(4) 0.005(3) 0.015(3) 0.012(3)
C15 0.047(3) 0.057(4) 0.071(4) 0.029(3) 0.021(3) 0.028(3)
C16 0.027(2) 0.037(3) 0.036(3) 0.009(2) 0.0075(19) 0.0132(19)
C17 0.039(3) 0.032(3) 0.048(3) 0.010(2) 0.022(2) 0.017(2)
C18 0.123(5) 0.041(3) 0.065(4) 0.016(3) 0.070(4) 0.034(3)
C19 0.050(3) 0.033(3) 0.045(3) -0.006(2) 0.013(2) 0.006(2)
C20 0.027(2) 0.035(3) 0.044(3) -0.002(2) 0.003(2) 0.009(2)
C21 0.025(2) 0.028(2) 0.023(2) 0.0005(18) 0.0035(17) 0.0044(18)
C22 0.044(3) 0.042(3) 0.043(3) 0.013(2) 0.018(2) 0.017(2)
C23 0.069(4) 0.050(3) 0.048(3) 0.011(3) 0.035(3) 0.017(3)
C24 0.051(3) 0.051(3) 0.052(3) 0.001(3) 0.025(3) 0.016(3)
C25 0.044(3) 0.044(3) 0.050(3) -0.006(3) 0.014(2) 0.014(2)
C26 0.032(3) 0.037(3) 0.032(3) 0.006(2) 0.0098(19) 0.009(2)
C27 0.017(2) 0.026(2) 0.027(2) -0.0005(18) 0.0069(16) 0.0017(17)
C28 0.045(3) 0.040(3) 0.027(3) -0.002(2) 0.008(2) 0.000(2)
C29 0.063(3) 0.035(3) 0.044(3) 0.001(2) 0.019(3) 0.002(2)
C30 0.048(3) 0.045(3) 0.058(4) 0.010(3) 0.021(3) 0.014(3)
C31 0.037(3) 0.046(3) 0.042(3) 0.015(3) 0.010(2) 0.011(2)
C32 0.024(2) 0.031(2) 0.029(2) 0.0011(19) 0.0040(17) 0.0069(18)
N1 0.034(2) 0.032(2) 0.039(2) 0.0016(17) 0.0067(16) 0.0077(17)
N2 0.0239(19) 0.034(2) 0.030(2) -0.0004(17) 0.0040(15) 0.0052(16)
P1 0.0286(6) 0.0314(7) 0.0282(6) 0.0068(5) 0.0082(5) 0.0092(5)
P2 0.0240(6) 0.0331(7) 0.0250(6) 0.0029(5) 0.0034(4) 0.0051(5)
B1 0.047(4) 0.058(4) 0.049(4) 0.014(3) 0.024(3) 0.018(3)
B2 0.031(3) 0.069(4) 0.048(4) 0.008(3) -0.003(3) 0.006(3)

loop_
_atom_type_symbol
_atom_type_description
_atom_type_scat_dispersion_real
_atom_type_scat_dispersion_imag
_atom_type_scat_source
C C 0.0033 0.0016 'International Tables Vol C Tables 4.2.6.8 and 6.1.1.4'
H H 0 0 'International Tables Vol C Tables 4.2.6.8 and 6.1.1.4'
N N 0.0061 0.0033 'International Tables Vol C Tables 4.2.6.8 and 6.1.1.4'
P P 0.1023 0.0942 'International Tables Vol C Tables 4.2.6.8 and 6.1.1.4'
B B 0.0013 0.0007 'International Tables Vol C Tables 4.2.6.8 and 6.1.1.4'

loop_
_geom_angle_atom_site_label_1
_geom_angle_atom_site_label_2
_geom_angle_atom_site_label_3
_geom_angle
_geom_angle_site_symmetry_1
_geom_angle_site_symmetry_3
_geom_angle_publ_flag
N1 C1 C2 108.2(4) . . ?
C1 C2 C3 105.3(4) . . ?
C4 C3 C2 105.7(4) . . ?
N1 C4 C3 110.6(4) . . ?
C6 C5 C10 118.2(4) . . ?
C6 C5 P1 118.6(3) . . ?
C10 C5 P1 123.2(3) . . ?
C7 C6 C5 120.0(4) . . ?
C8 C7 C6 121.1(4) . . ?
C9 C8 C7 119.5(5) . . ?
C8 C9 C10 121.5(5) . . ?
C5 C10 C9 119.8(4) . . ?
C12 C11 C16 116.5(4) . . ?
C12 C11 P1 119.8(3) . . ?
C16 C11 P1 123.7(3) . . ?
C13 C12 C11 118.4(4) . . ?
C14 C13 C12 122.5(5) . . ?
C15 C14 C13 119.7(6) . . ?
C14 C15 C16 120.9(6) . . ?
C15 C16 C11 121.9(5) . . ?
N2 C17 C18 106.5(4) . . ?
C17 C18 C19 106.7(4) . . ?
C20 C19 C18 106.1(4) . . ?
C19 C20 N2 111.2(4) . . ?
C26 C21 C22 118.6(4) . . ?
C26 C21 P2 123.3(3) . . ?
C22 C21 P2 118.1(3) . . ?
C21 C22 C23 118.9(4) . . ?
C24 C23 C22 121.8(4) . . ?
C25 C24 C23 119.4(4) . . ?
C24 C25 C26 121.3(4) . . ?
C21 C26 C25 120.1(4) . . ?
C28 C27 C32 117.7(4) . . ?
C28 C27 P2 118.5(3) . . ?
C32 C27 P2 123.8(3) . . ?
C29 C28 C27 120.1(4) . . ?
C30 C29 C28 120.9(5) . . ?
C31 C30 C29 120.0(5) . . ?
C30 C31 C32 120.5(5) . . ?
C31 C32 C27 120.8(4) . . ?
C4 N1 C1 110.2(4) . . ?
C4 N1 P1 126.6(3) . . ?
C1 N1 P1 123.0(3) . . ?
C20 N2 C17 109.6(4) . . ?
C20 N2 P2 126.9(3) . . ?
C17 N2 P2 123.3(3) . . ?
N1 P1 C11 105.32(18) . . ?
N1 P1 C5 103.80(17) . . ?
C11 P1 C5 106.63(18) . . ?
N1 P1 B1 112.8(2) . . ?
C11 P1 B1 113.3(2) . . ?
C5 P1 B1 114.0(2) . . ?
N2 P2 C27 105.68(18) . . ?
N2 P2 C21 104.52(17) . . ?
C27 P2 C21 106.17(18) . . ?
N2 P2 B2 112.1(2) . . ?
C27 P2 B2 113.6(2) . . ?
C21 P2 B2 113.9(2) . . ?

loop_
_geom_bond_atom_site_label_1
_geom_bond_atom_site_label_2
_geom_bond_distance
_geom_bond_site_symmetry_2
_geom_bond_publ_flag
C1 N1 1.395(5) . ?
C1 C2 1.442(8) . ?
C2 C3 1.514(6) . ?
C3 C4 1.399(7) . ?
C4 N1 1.378(5) . ?
C5 C6 1.386(5) . ?
C5 C10 1.387(5) . ?
C5 P1 1.793(4) . ?
C6 C7 1.379(6) . ?
C7 C8 1.361(6) . ?
C8 C9 1.334(6) . ?
C9 C10 1.387(6) . ?
C11 C12 1.379(5) . ?
C11 C16 1.381(5) . ?
C11 P1 1.777(4) . ?
C12 C13 1.360(5) . ?
C13 C14 1.338(7) . ?
C14 C15 1.290(7) . ?
C15 C16 1.344(6) . ?
C17 N2 1.389(5) . ?
C17 C18 1.434(7) . ?
C18 C19 1.475(7) . ?
C19 C20 1.353(6) . ?
C20 N2 1.379(5) . ?
C21 C26 1.370(5) . ?
C21 C22 1.383(5) . ?
C21 P2 1.799(4) . ?
C22 C23 1.388(6) . ?
C23 C24 1.341(6) . ?
C24 C25 1.333(6) . ?
C25 C26 1.385(6) . ?
C27 C28 1.379(6) . ?
C27 C32 1.388(5) . ?
C27 P2 1.786(4) . ?
C28 C29 1.377(6) . ?
C29 C30 1.349(6) . ?
C30 C31 1.346(6) . ?
C31 C32 1.368(5) . ?
N1 P1 1.729(4) . ?
N2 P2 1.711(4) . ?
P1 B1 1.910(5) . ?
P2 B2 1.897(5) . ?
